data_7123875
loop_
_publ_author_name
'Li, Jiapeng'
'Yin, Jianhao'
'Wang, Gao-Xiang'
'Yin, Zhu-Bao'
'Zhang, Wen-Xiong'
'Xi, Zhenfeng'

_publ_section_title
;
 Synthesis and reactivity of asymmetric Cr(I) dinitrogen complexes
 supported by cyclopentadienyl-phosphine ligands
;
_journal_name_full 'Chemical Communications'
_journal_paper_doi 10.1039/C9CC02960E
_journal_year 2019
_chemical_formula_moiety 'C26 H40 Cl Cr P'
_chemical_formula_sum 'C26 H40 Cl Cr P'
_chemical_formula_weight 471.03
_space_group_crystal_system triclinic
_space_group_IT_number 2
_space_group_name_Hall '-P 1'
_space_group_name_H-M_alt 'P -1'
_symmetry_Int_Tables_number 2
_symmetry_space_group_name_Hall '-P 1'
_symmetry_space_group_name_H-M 'P -1'
_audit_creation_date 2018-07-30
_audit_creation_method
;
Olex2 1.2
(compiled 2018.05.29 svn.r3508 for OlexSys, GUI svn.r5506)
;
_audit_update_record
;
2018-08-08 deposited with the CCDC.    2019-07-17 downloaded from the CCDC.
;
_cell_angle_alpha 75.066(2)
_cell_angle_beta 72.107(3)
_cell_angle_gamma 73.390(3)
_cell_formula_units_Z 2
_cell_length_a 11.0749(4)
_cell_length_b 11.1730(3)
_cell_length_c 11.5235(3)
_cell_measurement_reflns_used 9680
_cell_measurement_temperature 179.97(10)
_cell_measurement_theta_max 30.5520
_cell_measurement_theta_min 3.9500
_cell_volume 1277.56(7)
_computing_cell_refinement 'CrysAlisPro 1.171.39.28b (Rigaku OD, 2015)'
_computing_data_collection 'CrysAlisPro 1.171.39.28b (Rigaku OD, 2015)'
_computing_data_reduction 'CrysAlisPro 1.171.39.28b (Rigaku OD, 2015)'
_computing_molecular_graphics 'Olex2 (Dolomanov et al., 2009)'
_computing_publication_material 'Olex2 (Dolomanov et al., 2009)'
_computing_structure_refinement 'olex2.refine (Bourhis et al., 2015)'
_diffrn_ambient_environment N~2~
_diffrn_ambient_temperature 179.97(10)
_diffrn_detector 'CCD plate'
_diffrn_measured_fraction_theta_full 0.9952
_diffrn_measured_fraction_theta_max 0.9952
_diffrn_measurement_details
;
List of Runs (angles in degrees, time in seconds):

  # Type    Start    End  Width  t~exp~   \w     \q     \k     \f   Frames
#--------------------------------------------------------------------------
  1  \w    -33.00  31.00   0.50    1.23    --   -1.60 -82.00   0.00  128
  2  \w      6.00  31.00   0.50    1.23    --   -1.60 -82.00  30.00   50
  3  \w    -33.00  30.00   0.50    1.23    --    1.90 -77.00 -90.00  126
  4  \w    -23.00  34.00   0.50    1.23    --    1.90 -82.00  60.00  114
  5  \w    -20.00  26.00   0.50    1.23    --    1.90 -19.00  90.00   92
  6  \w    -32.00  31.00   0.50    1.23    --    1.90 -82.00-150.00  126
  7  \w    -16.00  52.00   0.50    1.23    --    1.90  38.00  30.00  136
  8  \w     65.00  90.00   0.50    1.23    --    1.90  38.00  30.00   50
  9  \w    -81.00 -56.00   0.50    1.23    --    1.90 -19.00  90.00   50
;
_diffrn_measurement_device 'four-circle diffractometer'
_diffrn_measurement_device_type 'XtaLAB AFC12 (RINC): Kappa single'
_diffrn_measurement_method '\w scans'
_diffrn_orient_matrix_type 'CrysAlisPro convention (1999,Acta A55,543-557)'
_diffrn_orient_matrix_UB_11 0.0079109000
_diffrn_orient_matrix_UB_12 -0.0640290000
_diffrn_orient_matrix_UB_13 -0.0045948000
_diffrn_orient_matrix_UB_21 0.0685776000
_diffrn_orient_matrix_UB_22 -0.0072314000
_diffrn_orient_matrix_UB_23 -0.0182516000
_diffrn_orient_matrix_UB_31 0.0022346000
_diffrn_orient_matrix_UB_32 -0.0198635000
_diffrn_orient_matrix_UB_33 0.0630853000
_diffrn_radiation_monochromator graphite
_diffrn_radiation_probe x-ray
_diffrn_radiation_type 'Mo K\a'
_diffrn_radiation_wavelength 0.71073
_diffrn_reflns_av_R_equivalents 0.0260
_diffrn_reflns_av_unetI/netI 0.0266
_diffrn_reflns_limit_h_max 15
_diffrn_reflns_limit_h_min -15
_diffrn_reflns_limit_k_max 15
_diffrn_reflns_limit_k_min -15
_diffrn_reflns_limit_l_max 15
_diffrn_reflns_limit_l_min -16
_diffrn_reflns_number 22696
_diffrn_reflns_theta_full 27.4806
_diffrn_reflns_theta_max 27.48
_diffrn_reflns_theta_min 3.68
_diffrn_source 'fine-focus sealed X-ray tube'
_diffrn_source_type 'Enhance (Mo) X-ray Source'
_exptl_absorpt_coefficient_mu 0.625
_exptl_absorpt_correction_T_max 1.00000
_exptl_absorpt_correction_T_min 0.82181
_exptl_absorpt_correction_type multi-scan
_exptl_absorpt_process_details
;
CrysAlisPro 1.171.39.28b (Rigaku Oxford Diffraction, 2015)
Empirical absorption correction using spherical harmonics,
 implemented in SCALE3 ABSPACK scaling algorithm.
;
_exptl_crystal_colour 'clear dark green'
_exptl_crystal_colour_lustre clear
_exptl_crystal_colour_modifier dark
_exptl_crystal_colour_primary green
_exptl_crystal_density_diffrn 1.2244
_exptl_crystal_description block
_exptl_crystal_F_000 505.2842
_exptl_crystal_size_max 0.2
_exptl_crystal_size_mid 0.1
_exptl_crystal_size_min 0.1
_refine_diff_density_max 1.6553
_refine_diff_density_min -0.6080
_refine_diff_density_rms 0.0719
_refine_ls_d_res_high 0.7701
_refine_ls_d_res_low 5.5413
_refine_ls_goodness_of_fit_ref 1.0321
_refine_ls_hydrogen_treatment constr
_refine_ls_matrix_type full
_refine_ls_number_constraints 59
_refine_ls_number_parameters 270
_refine_ls_number_reflns 5836
_refine_ls_number_restraints 0
_refine_ls_restrained_S_all 1.0321
_refine_ls_R_factor_all 0.0489
_refine_ls_R_factor_gt 0.0443
_refine_ls_shift/su_max 0.0005
_refine_ls_shift/su_mean 0.0001
_refine_ls_structure_factor_coef Fsqd
_refine_ls_weighting_details 'w=1/[\s^2^(Fo^2^)+(0.0611P)^2^+1.2827P] where P=(Fo^2^+2Fc^2^)/3'
_refine_ls_weighting_scheme calc
_refine_ls_wR_factor_gt 0.1196
_refine_ls_wR_factor_ref 0.1225
_reflns_Friedel_coverage 0.0
_reflns_limit_h_max 14
_reflns_limit_h_min -13
_reflns_limit_k_max 14
_reflns_limit_k_min -13
_reflns_limit_l_max 14
_reflns_limit_l_min 0
_reflns_number_gt 5204
_reflns_number_total 5836
_reflns_threshold_expression I>=2u(I)
_cod_data_source_file c9cc02960e2.cif
_cod_data_source_block exp_1196
_cod_database_code 7123875
_chemical_oxdiff_formula 'Cr C H P N Cl'
_reflns_odcompleteness_completeness 99.66
_reflns_odcompleteness_iscentric 1
_reflns_odcompleteness_theta 27.42
_olex2_refinement_description
;
1. Fixed Uiso
 At 1.2 times of:
  All C(H) groups, All C(H,H) groups
 At 1.5 times of:
  All C(H,H,H) groups
2.a Ternary CH refined with riding coordinates:
 C14(H14), C17(H17)
2.b Secondary CH2 refined with riding coordinates:
 C7(H7a,H7b), C19(H19a,H19b), C21(H21a,H21b), C23(H23a,H23b), C25(H25a,H25b)
2.c Aromatic/amide H refined with riding coordinates:
 C2(H2), C3(H3), C4(H4), C5(H5)
2.d Idealised Me refined as rotating group:
 C13(H13a,H13b,H13c), C15(H15a,H15b,H15c), C16(H16a,H16b,H16c), C18(H18a,H18b,
 H18c), C20(H20a,H20b,H20c), C22(H22a,H22b,H22c), C24(H24a,H24b,H24c), C26(H26a,
 H26b,H26c)
;
_olex2_submission_special_instructions 'No special instructions were received'
_oxdiff_exptl_absorpt_empirical_details
;
Empirical correction (ABSPACK) includes:
- Absorption correction using spherical harmonics
- Frame scaling
;
_oxdiff_exptl_absorpt_empirical_full_max 1.370
_oxdiff_exptl_absorpt_empirical_full_min 0.714

loop_
_space_group_symop_id
_space_group_symop_operation_xyz
1 x,y,z
2 -x,-y,-z

loop_
_atom_site_label
_atom_site_type_symbol
_atom_site_fract_x
_atom_site_fract_y
_atom_site_fract_z
_atom_site_U_iso_or_equiv
_atom_site_adp_type
_atom_site_occupancy
_atom_site_refinement_flags_posn
Cr1 Cr 0.27069(3) 0.17871(3) 0.74093(3) 0.02398(11) Uani 1.000000 .
Cl1 Cl 0.35042(9) -0.03161(6) 0.81014(8) 0.0606(2) Uani 1.000000 .
P1 P 0.34040(5) 0.28832(5) 0.85697(4) 0.02081(12) Uani 1.000000 .
C1 C 0.29275(19) 0.46235(18) 0.81650(18) 0.0235(4) Uani 1.000000 .
C2 C 0.2713(2) 0.5343(2) 0.9077(2) 0.0296(4) Uani 1.000000 .
H2 H 0.2830(2) 0.4923(2) 0.9857(2) 0.0355(5) Uiso 1.000000 R
C3 C 0.2330(2) 0.6660(2) 0.8846(2) 0.0347(5) Uani 1.000000 .
H3 H 0.2195(2) 0.7113(2) 0.9465(2) 0.0416(6) Uiso 1.000000 R
C4 C 0.2153(2) 0.7289(2) 0.7699(2) 0.0368(5) Uani 1.000000 .
H4 H 0.1894(2) 0.8171(2) 0.7538(2) 0.0441(6) Uiso 1.000000 R
C5 C 0.2360(2) 0.6606(2) 0.6783(2) 0.0329(5) Uani 1.000000 .
H5 H 0.2240(2) 0.7044(2) 0.6008(2) 0.0395(6) Uiso 1.000000 R
C6 C 0.27449(19) 0.52722(19) 0.69846(18) 0.0244(4) Uani 1.000000 .
C7 C 0.2988(2) 0.4658(2) 0.58713(18) 0.0273(4) Uani 1.000000 .
H7a H 0.2701(2) 0.5319(2) 0.52176(18) 0.0327(5) Uiso 1.000000 R
H7b H 0.3922(2) 0.4364(2) 0.55767(18) 0.0327(5) Uiso 1.000000 R
C8 C 0.23747(18) 0.35649(18) 0.60215(17) 0.0216(4) Uani 1.000000 .
C9 C 0.10997(19) 0.3400(2) 0.67654(18) 0.0253(4) Uani 1.000000 .
C10 C 0.0918(2) 0.2271(2) 0.6577(2) 0.0322(5) Uani 1.000000 .
C11 C 0.2069(2) 0.1730(2) 0.5721(2) 0.0314(5) Uani 1.000000 .
C12 C 0.2947(2) 0.2558(2) 0.53328(18) 0.0263(4) Uani 1.000000 .
C13 C 0.5872(2) 0.2792(4) 0.6991(3) 0.0537(8) Uani 1.000000 .
H13a H 0.5579(18) 0.237(2) 0.6538(4) 0.0806(12) Uiso 1.000000 GR
H13b H 0.567(2) 0.3693(4) 0.6690(6) 0.0806(12) Uiso 1.000000 GR
H13c H 0.6796(3) 0.250(2) 0.6880(4) 0.0806(12) Uiso 1.000000 GR
C14 C 0.5189(2) 0.2506(2) 0.8370(2) 0.0313(4) Uani 1.000000 .
H14 H 0.5456(2) 0.1587(2) 0.8651(2) 0.0376(5) Uiso 1.000000 R
C15 C 0.5643(2) 0.3151(3) 0.9129(3) 0.0438(6) Uani 1.000000 .
H15a H 0.5395(19) 0.4057(3) 0.8882(14) 0.0658(9) Uiso 1.000000 GR
H15b H 0.5247(17) 0.2910(17) 0.9995(3) 0.0658(9) Uiso 1.000000 GR
H15c H 0.6573(3) 0.2891(16) 0.8985(16) 0.0658(9) Uiso 1.000000 GR
C16 C 0.3287(3) 0.1082(2) 1.0728(2) 0.0410(6) Uani 1.000000 .
H16a H 0.3205(18) 0.0569(3) 1.0216(12) 0.0615(8) Uiso 1.000000 GR
H16b H 0.4191(6) 0.0971(4) 1.0688(18) 0.0615(8) Uiso 1.000000 GR
H16c H 0.2825(13) 0.0827(6) 1.1571(7) 0.0615(8) Uiso 1.000000 GR
C17 C 0.2714(2) 0.2483(2) 1.02652(18) 0.0279(4) Uani 1.000000 .
H17 H 0.2958(2) 0.3011(2) 1.06774(18) 0.0335(5) Uiso 1.000000 R
C18 C 0.1229(2) 0.2762(3) 1.0546(2) 0.0396(5) Uani 1.000000 .
H18a H 0.0901(3) 0.3647(5) 1.0255(17) 0.0594(8) Uiso 1.000000 GR
H18b H 0.0982(2) 0.2259(15) 1.0135(16) 0.0594(8) Uiso 1.000000 GR
H18c H 0.0873(3) 0.2554(18) 1.1426(3) 0.0594(8) Uiso 1.000000 GR
C19 C 0.4237(2) 0.2403(2) 0.4382(2) 0.0364(5) Uani 1.000000 .
H19a H 0.4850(2) 0.2671(2) 0.4652(2) 0.0437(6) Uiso 1.000000 R
H19b H 0.4572(2) 0.1510(2) 0.4332(2) 0.0437(6) Uiso 1.000000 R
C20 C 0.4147(2) 0.3165(3) 0.3096(2) 0.0449(6) Uani 1.000000 .
H20a H 0.5003(3) 0.3080(17) 0.2544(6) 0.0673(9) Uiso 1.000000 GR
H20b H 0.3607(18) 0.2850(14) 0.2790(9) 0.0673(9) Uiso 1.000000 GR
H20c H 0.378(2) 0.4044(4) 0.3146(4) 0.0673(9) Uiso 1.000000 GR
C21 C 0.0082(2) 0.4334(2) 0.7498(2) 0.0341(5) Uani 1.000000 .
H21a H -0.0567(2) 0.3903(2) 0.8089(2) 0.0409(6) Uiso 1.000000 R
H21b H 0.0489(2) 0.4645(2) 0.7961(2) 0.0409(6) Uiso 1.000000 R
C22 C -0.0584(3) 0.5455(3) 0.6671(3) 0.0602(9) Uani 1.000000 .
H22a H 0.0056(5) 0.5881(15) 0.6080(16) 0.0903(13) Uiso 1.000000 GR
H22b H -0.102(2) 0.5156(4) 0.6240(19) 0.0903(13) Uiso 1.000000 GR
H22c H -0.1205(19) 0.6037(13) 0.7171(4) 0.0903(13) Uiso 1.000000 GR
C23 C 0.2246(3) 0.0535(3) 0.5251(3) 0.0507(7) Uani 1.000000 .
H23a H 0.3168(3) 0.0164(3) 0.4986(3) 0.0609(8) Uiso 1.000000 R
H23b H 0.1855(3) -0.0075(3) 0.5922(3) 0.0609(8) Uiso 1.000000 R
C24 C 0.1634(4) 0.0785(3) 0.4174(3) 0.0695(11) Uani 1.000000 .
H24a H 0.202(2) 0.138(2) 0.3504(11) 0.1042(16) Uiso 1.000000 GR
H24b H 0.178(3) 0.0003(6) 0.3900(18) 0.1042(16) Uiso 1.000000 GR
H24c H 0.0716(6) 0.113(3) 0.4439(8) 0.1042(16) Uiso 1.000000 GR
C25 C -0.0296(3) 0.1750(3) 0.7165(3) 0.0532(7) Uani 1.000000 .
H25a H -0.1050(3) 0.2457(3) 0.7199(3) 0.0639(9) Uiso 1.000000 R
H25b H -0.0348(3) 0.1230(3) 0.6633(3) 0.0639(9) Uiso 1.000000 R
C26 C -0.0369(3) 0.0959(3) 0.8464(3) 0.0615(8) Uani 1.000000 .
H26a H 0.0363(14) 0.0246(14) 0.8443(5) 0.0922(13) Uiso 1.000000 GR
H26b H -0.036(3) 0.1472(8) 0.9011(6) 0.0922(13) Uiso 1.000000 GR
H26c H -0.1161(13) 0.066(2) 0.8760(10) 0.0922(13) Uiso 1.000000 GR

loop_
_atom_site_aniso_label
_atom_site_aniso_U_11
_atom_site_aniso_U_22
_atom_site_aniso_U_33
_atom_site_aniso_U_12
_atom_site_aniso_U_13
_atom_site_aniso_U_23
Cr1 0.03204(19) 0.02038(17) 0.02293(17) -0.00709(13) -0.01103(13) -0.00355(12)
Cl1 0.0991(6) 0.0241(3) 0.0738(5) -0.0024(3) -0.0549(5) -0.0079(3)
P1 0.0232(2) 0.0206(2) 0.0191(2) -0.00347(18) -0.00759(18) -0.00329(17)
C1 0.0241(9) 0.0219(9) 0.0267(9) -0.0064(7) -0.0081(7) -0.0049(7)
C2 0.0337(11) 0.0295(10) 0.0302(10) -0.0071(8) -0.0118(8) -0.0090(8)
C3 0.0361(12) 0.0305(11) 0.0438(13) -0.0079(9) -0.0109(10) -0.0166(9)
C4 0.0416(12) 0.0204(10) 0.0506(14) -0.0080(9) -0.0148(11) -0.0055(9)
C5 0.0405(12) 0.0230(10) 0.0367(11) -0.0100(9) -0.0143(9) 0.0007(8)
C6 0.0255(9) 0.0224(9) 0.0267(9) -0.0091(7) -0.0078(7) -0.0016(7)
C7 0.0335(10) 0.0276(10) 0.0210(9) -0.0112(8) -0.0069(8) -0.0001(7)
C8 0.0236(9) 0.0245(9) 0.0171(8) -0.0044(7) -0.0073(7) -0.0030(7)
C9 0.0231(9) 0.0325(10) 0.0221(9) -0.0070(8) -0.0072(7) -0.0052(8)
C10 0.0354(11) 0.0402(12) 0.0285(10) -0.0169(9) -0.0123(9) -0.0048(9)
C11 0.0439(12) 0.0306(11) 0.0268(10) -0.0096(9) -0.0162(9) -0.0073(8)
C12 0.0309(10) 0.0285(10) 0.0193(9) -0.0027(8) -0.0081(8) -0.0065(7)
C13 0.0254(12) 0.097(2) 0.0375(13) -0.0132(13) -0.0034(10) -0.0159(14)
C14 0.0250(10) 0.0376(12) 0.0306(10) -0.0016(8) -0.0117(8) -0.0056(9)
C15 0.0335(12) 0.0621(17) 0.0442(14) -0.0119(11) -0.0189(11) -0.0119(12)
C16 0.0574(16) 0.0337(12) 0.0236(10) -0.0052(11) -0.0090(10) 0.0017(9)
C17 0.0344(11) 0.0294(10) 0.0192(9) -0.0059(8) -0.0074(8) -0.0040(7)
C18 0.0355(12) 0.0502(14) 0.0280(11) -0.0110(10) 0.0004(9) -0.0072(10)
C19 0.0297(11) 0.0486(14) 0.0272(10) 0.0024(10) -0.0059(9) -0.0149(10)
C20 0.0330(12) 0.0643(17) 0.0273(11) -0.0080(11) 0.0020(9) -0.0062(11)
C21 0.0233(10) 0.0475(13) 0.0313(11) -0.0036(9) -0.0049(8) -0.0143(10)
C22 0.0506(17) 0.067(2) 0.0576(18) 0.0249(15) -0.0267(14) -0.0282(15)
C23 0.084(2) 0.0354(13) 0.0448(14) -0.0162(13) -0.0263(14) -0.0124(11)
C24 0.123(3) 0.066(2) 0.0438(16) -0.043(2) -0.0293(19) -0.0166(14)
C25 0.0504(16) 0.073(2) 0.0522(16) -0.0403(15) -0.0095(13) -0.0139(14)
C26 0.0549(18) 0.0600(19) 0.0653(19) -0.0315(15) 0.0059(15) -0.0090(15)

loop_
_atom_type_symbol
_atom_type_scat_dispersion_real
_atom_type_scat_dispersion_imag
_atom_type_scat_Cromer_Mann_a1
_atom_type_scat_Cromer_Mann_a2
_atom_type_scat_Cromer_Mann_a3
_atom_type_scat_Cromer_Mann_a4
_atom_type_scat_Cromer_Mann_b1
_atom_type_scat_Cromer_Mann_b2
_atom_type_scat_Cromer_Mann_b3
_atom_type_scat_Cromer_Mann_b4
_atom_type_scat_Cromer_Mann_c
_atom_type_scat_source
_atom_type_scat_dispersion_source
Cr 0.32644 0.61635 10.64060 7.35370 3.32400 1.49220 6.10380 0.39200 20.26260 98.73990 1.18320000172 'International Tables Volume C Table 6.1.1.4 (pp. 500-502)' 'Henke, Gullikson and Davis, At. Data and Nucl. Data Tables, 1993, 54, 2'
C 0.00347 0.00161 2.31000 1.02000 1.58860 0.86500 20.84390 10.20750 0.56870 51.65120 0.215599998832 'International Tables Volume C Table 6.1.1.4 (pp. 500-502)' 'Henke, Gullikson and Davis, At. Data and Nucl. Data Tables, 1993, 54, 2'
Cl 0.14873 0.16029 11.46040 7.19640 6.25560 1.64550 0.01040 1.16620 18.51940 47.77840 -9.55739974976 'International Tables Volume C Table 6.1.1.4 (pp. 500-502)' 'Henke, Gullikson and Davis, At. Data and Nucl. Data Tables, 1993, 54, 2'
H 0.00000 0.00000 0.49300 0.32291 0.14019 0.04081 10.51090 26.12570 3.14236 57.79970 0.0030380000826 'International Tables Volume C Table 6.1.1.4 (pp. 500-502)' 'Henke, Gullikson and Davis, At. Data and Nucl. Data Tables, 1993, 54, 2'
P 0.10434 0.09671 6.43450 4.17910 1.78000 1.49080 1.90670 27.15700 0.52600 68.16450 1.11489999294 'International Tables Volume C Table 6.1.1.4 (pp. 500-502)' 'Henke, Gullikson and Davis, At. Data and Nucl. Data Tables, 1993, 54, 2'

loop_
_geom_angle_atom_site_label_1
_geom_angle_atom_site_label_2
_geom_angle_atom_site_label_3
_geom_angle
P1 Cr1 Cl1 104.03(2)
C8 Cr1 Cl1 156.73(6)
C8 Cr1 P1 90.33(5)
C9 Cr1 Cl1 150.68(6)
C9 Cr1 P1 99.35(5)
C9 Cr1 C8 37.26(7)
C10 Cr1 Cl1 116.47(6)
C10 Cr1 P1 133.31(6)
C10 Cr1 C8 60.85(7)
C10 Cr1 C9 35.56(8)
C11 Cr1 Cl1 102.19(6)
C11 Cr1 P1 151.40(6)
C11 Cr1 C8 61.22(7)
C11 Cr1 C9 60.40(8)
C11 Cr1 C10 36.21(8)
C12 Cr1 Cl1 120.11(6)
C12 Cr1 P1 117.61(6)
C12 Cr1 C8 36.91(7)
C12 Cr1 C9 61.17(7)
C12 Cr1 C10 60.53(8)
C12 Cr1 C11 36.41(8)
C1 P1 Cr1 113.64(6)
C14 P1 Cr1 114.15(7)
C14 P1 C1 105.41(10)
C17 P1 Cr1 112.48(7)
C17 P1 C1 105.51(9)
C17 P1 C14 104.80(10)
C2 C1 P1 118.63(15)
C6 C1 P1 122.92(15)
C6 C1 C2 118.44(18)
H2 C2 C1 119.04(12)
C3 C2 C1 121.9(2)
C3 C2 H2 119.04(13)
H3 C3 C2 120.21(13)
C4 C3 C2 119.6(2)
C4 C3 H3 120.21(13)
H4 C4 C3 120.13(13)
C5 C4 C3 119.7(2)
C5 C4 H4 120.13(13)
H5 C5 C4 118.90(13)
C6 C5 C4 122.2(2)
C6 C5 H5 118.90(13)
C5 C6 C1 118.10(19)
C7 C6 C1 125.70(18)
C7 C6 C5 116.14(18)
H7a C7 C6 107.48(11)
H7b C7 C6 107.48(11)
H7b C7 H7a 107.0
C8 C7 C6 119.36(16)
C8 C7 H7a 107.48(10)
C8 C7 H7b 107.48(11)
C7 C8 Cr1 122.52(13)
C9 C8 Cr1 73.96(11)
C9 C8 C7 127.57(18)
C12 C8 Cr1 73.84(11)
C12 C8 C7 123.88(18)
C12 C8 C9 108.32(17)
C8 C9 Cr1 68.78(11)
C10 C9 Cr1 73.65(13)
C10 C9 C8 107.80(18)
C21 C9 Cr1 128.22(14)
C21 C9 C8 126.32(19)
C21 C9 C10 125.55(19)
C9 C10 Cr1 70.80(12)
C11 C10 Cr1 70.25(12)
C11 C10 C9 108.01(19)
C25 C10 Cr1 125.42(17)
C25 C10 C9 125.4(2)
C25 C10 C11 126.6(2)
C10 C11 Cr1 73.54(12)
C12 C11 Cr1 71.72(11)
C12 C11 C10 108.64(18)
C23 C11 Cr1 124.39(17)
C23 C11 C10 124.5(2)
C23 C11 C12 126.7(2)
C8 C12 Cr1 69.25(10)
C11 C12 Cr1 71.87(11)
C11 C12 C8 107.07(18)
C19 C12 Cr1 123.86(14)
C19 C12 C8 126.3(2)
C19 C12 C11 126.7(2)
H13b C13 H13a 109.5
H13c C13 H13a 109.5
H13c C13 H13b 109.5
C14 C13 H13a 109.5
C14 C13 H13b 109.5
C14 C13 H13c 109.5
C13 C14 P1 109.58(15)
H14 C14 P1 106.94(7)
H14 C14 C13 106.94(16)
C15 C14 P1 114.92(16)
C15 C14 C13 111.1(2)
C15 C14 H14 106.94(14)
H15a C15 C14 109.5
H15b C15 C14 109.5
H15b C15 H15a 109.5
H15c C15 C14 109.5
H15c C15 H15a 109.5
H15c C15 H15b 109.5
H16b C16 H16a 109.5
H16c C16 H16a 109.5
H16c C16 H16b 109.5
C17 C16 H16a 109.5
C17 C16 H16b 109.5
C17 C16 H16c 109.5
C16 C17 P1 109.02(15)
H17 C17 P1 108.88(7)
H17 C17 C16 108.88(13)
C18 C17 P1 109.57(15)
C18 C17 C16 111.6(2)
C18 C17 H17 108.88(13)
H18a C18 C17 109.5
H18b C18 C17 109.5
H18b C18 H18a 109.5
H18c C18 C17 109.5
H18c C18 H18a 109.5
H18c C18 H18b 109.5
H19a C19 C12 108.98(12)
H19b C19 C12 108.98(13)
H19b C19 H19a 107.8
C20 C19 C12 113.00(19)
C20 C19 H19a 108.98(15)
C20 C19 H19b 108.98(15)
H20a C20 C19 109.5
H20b C20 C19 109.5
H20b C20 H20a 109.5
H20c C20 C19 109.5
H20c C20 H20a 109.5
H20c C20 H20b 109.5
H21a C21 C9 109.17(12)
H21b C21 C9 109.17(11)
H21b C21 H21a 107.9
C22 C21 C9 112.2(2)
C22 C21 H21a 109.17(17)
C22 C21 H21b 109.17(17)
H22a C22 C21 109.5
H22b C22 C21 109.5
H22b C22 H22a 109.5
H22c C22 C21 109.5
H22c C22 H22a 109.5
H22c C22 H22b 109.5
H23a C23 C11 109.16(16)
H23b C23 C11 109.16(15)
H23b C23 H23a 107.9
C24 C23 C11 112.2(2)
C24 C23 H23a 109.2(2)
C24 C23 H23b 109.16(18)
H24a C24 C23 109.5
H24b C24 C23 109.5
H24b C24 H24a 109.5
H24c C24 C23 109.5
H24c C24 H24a 109.5
H24c C24 H24b 109.5
H25a C25 C10 108.49(17)
H25b C25 C10 108.49(14)
H25b C25 H25a 107.5
C26 C25 C10 115.1(2)
C26 C25 H25a 108.49(19)
C26 C25 H25b 108.49(17)
H26a C26 C25 109.5
H26b C26 C25 109.5
H26b C26 H26a 109.5
H26c C26 C25 109.5
H26c C26 H26a 109.5
H26c C26 H26b 109.5

loop_
_geom_bond_atom_site_label_1
_geom_bond_atom_site_label_2
_geom_bond_distance
Cr1 Cl1 2.2844(7)
Cr1 P1 2.4296(6)
Cr1 C8 2.2237(19)
Cr1 C9 2.292(2)
Cr1 C10 2.329(2)
Cr1 C11 2.286(2)
Cr1 C12 2.2839(19)
P1 C1 1.837(2)
P1 C14 1.853(2)
P1 C17 1.852(2)
C1 C2 1.406(3)
C1 C6 1.412(3)
C2 H2 0.9300
C2 C3 1.388(3)
C3 H3 0.9300
C3 C4 1.371(4)
C4 H4 0.9300
C4 C5 1.384(3)
C5 H5 0.9300
C5 C6 1.405(3)
C6 C7 1.525(3)
C7 H7a 0.9700
C7 H7b 0.9700
C7 C8 1.508(3)
C8 C9 1.444(3)
C8 C12 1.428(3)
C9 C10 1.412(3)
C9 C21 1.506(3)
C10 C11 1.435(3)
C10 C25 1.513(3)
C11 C12 1.428(3)
C11 C23 1.507(3)
C12 C19 1.505(3)
C13 H13a 0.9600
C13 H13b 0.9600
C13 H13c 0.9600
C13 C14 1.529(3)
C14 H14 0.9800
C14 C15 1.529(3)
C15 H15a 0.9600
C15 H15b 0.9600
C15 H15c 0.9600
C16 H16a 0.9600
C16 H16b 0.9600
C16 H16c 0.9600
C16 C17 1.532(3)
C17 H17 0.9800
C17 C18 1.529(3)
C18 H18a 0.9600
C18 H18b 0.9600
C18 H18c 0.9600
C19 H19a 0.9700
C19 H19b 0.9700
C19 C20 1.524(3)
C20 H20a 0.9600
C20 H20b 0.9600
C20 H20c 0.9600
C21 H21a 0.9700
C21 H21b 0.9700
C21 C22 1.520(4)
C22 H22a 0.9600
C22 H22b 0.9600
C22 H22c 0.9600
C23 H23a 0.9700
C23 H23b 0.9700
C23 C24 1.518(4)
C24 H24a 0.9600
C24 H24b 0.9600
C24 H24c 0.9600
C25 H25a 0.9700
C25 H25b 0.9700
C25 C26 1.521(5)
C26 H26a 0.9600
C26 H26b 0.9600
C26 H26c 0.9600
